data_7022520
loop_
_publ_author_name
'Hancock, Stuart L.'
'Mahon, Mary F.'
'Jones, Matthew D.'

_publ_section_title
;
 Aluminium salalen complexes based on 1,2-diaminocyclohexane and their
 exploitation for the polymerisation of rac-lactide.
;
_journal_issue 25
_journal_name_full 'Dalton transactions (Cambridge, England : 2003)'
_journal_page_first 9279
_journal_page_last 9285
_journal_paper_doi 10.1039/c3dt00021d
_journal_volume 42
_journal_year 2013
_chemical_formula_sum 'C39.5 H51 Al N2 O3'
_chemical_formula_weight 628.80
_chemical_name_systematic
;
?
;
_space_group_IT_number 15
_symmetry_cell_setting monoclinic
_symmetry_space_group_name_Hall '-C 2yc'
_symmetry_space_group_name_H-M 'C 1 2/c 1'
_atom_sites_solution_hydrogens geom
_atom_sites_solution_primary direct
_atom_sites_solution_secondary difmap
_audit_creation_method SHELXL-97
_cell_angle_alpha 90.00
_cell_angle_beta 100.5210(10)
_cell_angle_gamma 90.00
_cell_formula_units_Z 8
_cell_length_a 25.7960(3)
_cell_length_b 12.55700(10)
_cell_length_c 21.7940(2)
_cell_measurement_reflns_used 35162
_cell_measurement_temperature 150(2)
_cell_measurement_theta_max 27.48
_cell_measurement_theta_min 3.51
_cell_volume 6940.84(12)
_computing_cell_refinement 'HKL Scalepack (Otwinski & Minor, 1997)'
_computing_data_collection 'Collect (Nonius BV, 1997-2000)'
_computing_data_reduction 'HKL Denzo & Scalepack (Otwinski & Minor 1997)'
_computing_molecular_graphics 'Ortep-3 for Windows (Farrugia, 1997)'
_computing_publication_material 'WinGX publication routines (Farrugia, 1999)'
_computing_structure_refinement 'SHELXL-97 (Sheldrick, 1997)'
_computing_structure_solution
;
SIR97- Altomare A., Burla M.C., Camalli M., Cascarano G.L., Giacovazzo C. ,
Guagliardi A., Moliterni A.G.G., Polidori G.,Spagna R.
(1999) J. Appl. Cryst. 32, 115-119.
;
_diffrn_ambient_temperature 150(2)
_diffrn_measured_fraction_theta_full 0.995
_diffrn_measured_fraction_theta_max 0.995
_diffrn_measurement_device_type 'nonius kappa ccd'
_diffrn_measurement_method ccd
_diffrn_radiation_monochromator graphite
_diffrn_radiation_source 'fine-focus sealed tube'
_diffrn_radiation_type MoK\a
_diffrn_radiation_wavelength 0.71073
_diffrn_reflns_av_R_equivalents 0.0619
_diffrn_reflns_av_sigmaI/netI 0.0399
_diffrn_reflns_limit_h_max 30
_diffrn_reflns_limit_h_min -33
_diffrn_reflns_limit_k_max 16
_diffrn_reflns_limit_k_min -16
_diffrn_reflns_limit_l_max 28
_diffrn_reflns_limit_l_min -28
_diffrn_reflns_number 55806
_diffrn_reflns_theta_full 27.45
_diffrn_reflns_theta_max 27.45
_diffrn_reflns_theta_min 3.62
_exptl_absorpt_coefficient_mu 0.098
_exptl_absorpt_correction_T_max 0.9854
_exptl_absorpt_correction_T_min 0.9806
_exptl_absorpt_correction_type multi-scan
_exptl_absorpt_process_details 'Sortav, Blessing 1995'
_exptl_crystal_colour yellow
_exptl_crystal_density_diffrn 1.203
_exptl_crystal_density_method 'not measured'
_exptl_crystal_description block
_exptl_crystal_F_000 2712
_exptl_crystal_size_max 0.20
_exptl_crystal_size_mid 0.20
_exptl_crystal_size_min 0.15
_refine_diff_density_max 0.330
_refine_diff_density_min -0.293
_refine_diff_density_rms 0.047
_refine_ls_extinction_method none
_refine_ls_goodness_of_fit_ref 1.033
_refine_ls_hydrogen_treatment constr
_refine_ls_matrix_type full
_refine_ls_number_parameters 420
_refine_ls_number_reflns 7910
_refine_ls_number_restraints 0
_refine_ls_restrained_S_all 1.033
_refine_ls_R_factor_all 0.0634
_refine_ls_R_factor_gt 0.0422
_refine_ls_shift/su_max 0.001
_refine_ls_shift/su_mean 0.000
_refine_ls_structure_factor_coef Fsqd
_refine_ls_weighting_details 'calc w=1/[\s^2^(Fo^2^)+(0.0341P)^2^+6.7508P] where P=(Fo^2^+2Fc^2^)/3'
_refine_ls_weighting_scheme calc
_refine_ls_wR_factor_gt 0.0903
_refine_ls_wR_factor_ref 0.1006
_reflns_number_gt 6084
_reflns_number_total 7910
_reflns_threshold_expression >2sigma(I)
_cod_data_source_file c3dt00021d.txt
_cod_data_source_block Al(4)OCh2Ph
_cod_depositor_comments
;
The following automatic conversions were performed:

'_symmetry_cell_setting' value 'Monoclinic' changed to 'monoclinic'
according to /home/saulius/struct/CIF-dictionaries/cif_core.dic
dictionary named 'cif_core.dic' version 2.4.2 from 2011-04-26.

Automatic conversion script
Id: cif_fix_values 1891 2012-01-12 08:04:46Z andrius 
;
_cod_original_sg_symbol_H-M C2/c
_cod_original_formula_sum 'C39.50 H51 Al N2 O3'
_cod_database_code 7022520

loop_
_symmetry_equiv_pos_as_xyz
'x, y, z'
'-x, y, -z+1/2'
'x+1/2, y+1/2, z'
'-x+1/2, y+1/2, -z+1/2'
'-x, -y, -z'
'x, -y, z-1/2'
'-x+1/2, -y+1/2, -z'
'x+1/2, -y+1/2, z-1/2'

loop_
_atom_site_label
_atom_site_type_symbol
_atom_site_fract_x
_atom_site_fract_y
_atom_site_fract_z
_atom_site_U_iso_or_equiv
_atom_site_adp_type
_atom_site_occupancy
_atom_site_symmetry_multiplicity
_atom_site_calc_flag
_atom_site_refinement_flags
Al1 Al 0.662590(17) 0.20464(3) 0.647865(19) 0.01879(10) Uani 1 1 d .
O1 O 0.70440(4) 0.09808(8) 0.63523(5) 0.0248(2) Uani 1 1 d .
N1 N 0.71588(5) 0.31118(9) 0.61646(5) 0.0187(2) Uani 1 1 d .
C1 C 0.75123(6) 0.08782(11) 0.61762(6) 0.0223(3) Uani 1 1 d .
O2 O 0.62630(4) 0.11771(8) 0.69080(4) 0.0217(2) Uani 1 1 d .
N2 N 0.67667(5) 0.30087(9) 0.72011(5) 0.0191(2) Uani 1 1 d .
C2 C 0.76576(6) -0.01164(12) 0.59678(7) 0.0260(3) Uani 1 1 d .
H2 H 0.7419 -0.0698 0.5941 0.031 Uiso 1 1 calc R
O3 O 0.61237(4) 0.24904(8) 0.58950(5) 0.0252(2) Uani 1 1 d .
C3 C 0.81469(7) -0.02577(12) 0.58013(7) 0.0282(3) Uani 1 1 d .
H3 H 0.8240 -0.0935 0.5660 0.034 Uiso 1 1 calc R
C4 C 0.85012(6) 0.05783(12) 0.58384(7) 0.0270(3) Uani 1 1 d .
H4 H 0.8839 0.0477 0.5732 0.032 Uiso 1 1 calc R
C5 C 0.83539(6) 0.15708(12) 0.60346(7) 0.0242(3) Uani 1 1 d .
H5 H 0.8594 0.2149 0.6056 0.029 Uiso 1 1 calc R
C6 C 0.78643(6) 0.17381(11) 0.61997(6) 0.0212(3) Uani 1 1 d .
C7 C 0.77153(6) 0.28140(11) 0.64247(7) 0.0212(3) Uani 1 1 d .
H7A H 0.7765 0.2806 0.6886 0.025 Uiso 1 1 calc R
H7B H 0.7954 0.3361 0.6303 0.025 Uiso 1 1 calc R
C8 C 0.70737(6) 0.31344(12) 0.54730(6) 0.0225(3) Uani 1 1 d .
H8A H 0.6723 0.3426 0.5309 0.034 Uiso 1 1 calc R
H8B H 0.7098 0.2409 0.5315 0.034 Uiso 1 1 calc R
H8C H 0.7343 0.3583 0.5339 0.034 Uiso 1 1 calc R
C9 C 0.70048(6) 0.41576(11) 0.64051(6) 0.0196(3) Uani 1 1 d .
H9 H 0.6631 0.4284 0.6199 0.023 Uiso 1 1 calc R
C10 C 0.73121(6) 0.51485(11) 0.62759(7) 0.0240(3) Uani 1 1 d .
H10A H 0.7321 0.5199 0.5825 0.029 Uiso 1 1 calc R
H10B H 0.7680 0.5105 0.6507 0.029 Uiso 1 1 calc R
C11 C 0.70394(7) 0.61310(12) 0.64869(7) 0.0269(3) Uani 1 1 d .
H11A H 0.7247 0.6775 0.6430 0.032 Uiso 1 1 calc R
H11B H 0.6686 0.6210 0.6223 0.032 Uiso 1 1 calc R
C12 C 0.69826(7) 0.60439(12) 0.71716(7) 0.0274(3) Uani 1 1 d .
H12A H 0.6780 0.6663 0.7281 0.033 Uiso 1 1 calc R
H12B H 0.7337 0.6068 0.7438 0.033 Uiso 1 1 calc R
C13 C 0.67039(6) 0.50162(11) 0.73069(7) 0.0236(3) Uani 1 1 d .
H13A H 0.6696 0.4966 0.7759 0.028 Uiso 1 1 calc R
H13B H 0.6336 0.5018 0.7076 0.028 Uiso 1 1 calc R
C14 C 0.70013(6) 0.40623(11) 0.71040(6) 0.0199(3) Uani 1 1 d .
H14 H 0.7373 0.4078 0.7336 0.024 Uiso 1 1 calc R
C15 C 0.67060(6) 0.27674(11) 0.77629(6) 0.0208(3) Uani 1 1 d .
H15 H 0.6814 0.3284 0.8079 0.025 Uiso 1 1 calc R
C16 C 0.64910(6) 0.17928(11) 0.79488(6) 0.0195(3) Uani 1 1 d .
C17 C 0.64659(6) 0.16534(11) 0.85872(7) 0.0216(3) Uani 1 1 d .
H17 H 0.6596 0.2200 0.8876 0.026 Uiso 1 1 calc R
C18 C 0.62581(6) 0.07451(11) 0.87991(6) 0.0209(3) Uani 1 1 d .
C19 C 0.60900(6) -0.00594(11) 0.83499(7) 0.0212(3) Uani 1 1 d .
H19 H 0.5957 -0.0702 0.8492 0.025 Uiso 1 1 calc R
C20 C 0.61048(5) 0.00204(11) 0.77188(6) 0.0192(3) Uani 1 1 d .
C21 C 0.62894(5) 0.10046(11) 0.75061(6) 0.0191(3) Uani 1 1 d .
C22 C 0.62037(6) 0.05745(12) 0.94825(7) 0.0237(3) Uani 1 1 d .
C23 C 0.56205(7) 0.04307(16) 0.95224(8) 0.0374(4) Uani 1 1 d .
H23A H 0.5423 0.1066 0.9356 0.056 Uiso 1 1 calc R
H23B H 0.5586 0.0328 0.9959 0.056 Uiso 1 1 calc R
H23C H 0.5480 -0.0194 0.9278 0.056 Uiso 1 1 calc R
C24 C 0.64209(8) 0.15221(13) 0.98947(7) 0.0344(4) Uani 1 1 d .
H24A H 0.6794 0.1626 0.9874 0.052 Uiso 1 1 calc R
H24B H 0.6385 0.1380 1.0327 0.052 Uiso 1 1 calc R
H24C H 0.6222 0.2166 0.9746 0.052 Uiso 1 1 calc R
C25 C 0.65115(7) -0.04220(13) 0.97430(7) 0.0304(4) Uani 1 1 d .
H25A H 0.6379 -0.1041 0.9487 0.046 Uiso 1 1 calc R
H25B H 0.6465 -0.0541 1.0174 0.046 Uiso 1 1 calc R
H25C H 0.6887 -0.0321 0.9734 0.046 Uiso 1 1 calc R
C26 C 0.59283(6) -0.08797(11) 0.72493(7) 0.0212(3) Uani 1 1 d .
C27 C 0.54411(6) -0.05331(12) 0.67731(7) 0.0271(3) Uani 1 1 d .
H27A H 0.5157 -0.0333 0.6994 0.041 Uiso 1 1 calc R
H27B H 0.5324 -0.1124 0.6488 0.041 Uiso 1 1 calc R
H27C H 0.5532 0.0079 0.6535 0.041 Uiso 1 1 calc R
C28 C 0.63779(6) -0.11682(12) 0.68986(7) 0.0261(3) Uani 1 1 d .
H28A H 0.6469 -0.0542 0.6671 0.039 Uiso 1 1 calc R
H28B H 0.6262 -0.1746 0.6603 0.039 Uiso 1 1 calc R
H28C H 0.6688 -0.1399 0.7199 0.039 Uiso 1 1 calc R
C29 C 0.57873(6) -0.18995(12) 0.75726(7) 0.0265(3) Uani 1 1 d .
H29A H 0.6095 -0.2140 0.7874 0.040 Uiso 1 1 calc R
H29B H 0.5683 -0.2456 0.7259 0.040 Uiso 1 1 calc R
H29C H 0.5495 -0.1753 0.7791 0.040 Uiso 1 1 calc R
C30 C 0.55926(7) 0.26343(18) 0.59330(8) 0.0422(5) Uani 1 1 d .
H30A H 0.5566 0.3157 0.6266 0.051 Uiso 1 1 calc R
H30B H 0.5445 0.1950 0.6048 0.051 Uiso 1 1 calc R
C31 C 0.52713(6) 0.30238(13) 0.53249(7) 0.0298(3) Uani 1 1 d .
C32 C 0.48059(7) 0.35798(15) 0.53233(9) 0.0403(4) Uani 1 1 d .
H32 H 0.4694 0.3718 0.5707 0.048 Uiso 1 1 calc R
C33 C 0.45027(8) 0.39360(17) 0.47703(10) 0.0476(5) Uani 1 1 d .
H33 H 0.4184 0.4311 0.4777 0.057 Uiso 1 1 calc R
C34 C 0.46628(8) 0.37480(16) 0.42101(9) 0.0447(5) Uani 1 1 d .
H34 H 0.4457 0.3997 0.3831 0.054 Uiso 1 1 calc R
C35 C 0.51251(7) 0.31948(15) 0.42040(8) 0.0392(4) Uani 1 1 d .
H35 H 0.5236 0.3058 0.3819 0.047 Uiso 1 1 calc R
C36 C 0.54277(7) 0.28392(14) 0.47594(8) 0.0336(4) Uani 1 1 d .
H36 H 0.5746 0.2464 0.4751 0.040 Uiso 1 1 calc R
C37 C 0.5000 0.2085(2) 0.7500 0.0684(11) Uani 1 2 d S
H37A H 0.5357 0.1825 0.7495 0.103 Uiso 0.50 1 calc PR
H37B H 0.4760 0.1825 0.7129 0.103 Uiso 0.50 1 calc PR
H37C H 0.4883 0.1825 0.7876 0.103 Uiso 0.50 1 calc PR
C38 C 0.5000 0.3288(2) 0.7500 0.0374(6) Uani 1 2 d S
C39 C 0.53991(7) 0.38574(15) 0.78691(9) 0.0410(4) Uani 1 1 d .
H39 H 0.5676 0.3486 0.8130 0.049 Uiso 1 1 calc R
C40 C 0.54004(7) 0.49574(16) 0.78642(9) 0.0421(4) Uani 1 1 d .
H40 H 0.5681 0.5334 0.8115 0.051 Uiso 1 1 calc R
C41 C 0.5000 0.5509(2) 0.7500 0.0402(6) Uani 1 2 d S
H41 H 0.5000 0.6266 0.7500 0.048 Uiso 1 2 calc SR

loop_
_atom_site_aniso_label
_atom_site_aniso_U_11
_atom_site_aniso_U_22
_atom_site_aniso_U_33
_atom_site_aniso_U_23
_atom_site_aniso_U_13
_atom_site_aniso_U_12
Al1 0.0223(2) 0.0178(2) 0.0159(2) -0.00017(16) 0.00239(16) -0.00269(17)
O1 0.0263(6) 0.0194(5) 0.0301(6) -0.0013(4) 0.0088(5) -0.0024(4)
N1 0.0214(6) 0.0182(6) 0.0159(6) -0.0003(5) 0.0020(5) 0.0005(5)
C1 0.0267(8) 0.0224(7) 0.0174(7) 0.0013(6) 0.0027(6) 0.0022(6)
O2 0.0281(5) 0.0207(5) 0.0163(5) 0.0004(4) 0.0038(4) -0.0043(4)
N2 0.0226(6) 0.0162(6) 0.0185(6) 0.0006(5) 0.0040(5) -0.0011(5)
C2 0.0331(8) 0.0211(7) 0.0228(7) 0.0001(6) 0.0022(6) 0.0001(6)
O3 0.0217(5) 0.0322(6) 0.0206(5) 0.0046(4) 0.0014(4) -0.0029(4)
C3 0.0384(9) 0.0236(8) 0.0221(7) 0.0004(6) 0.0043(7) 0.0094(7)
C4 0.0285(8) 0.0312(8) 0.0214(7) 0.0022(6) 0.0046(6) 0.0082(7)
C5 0.0247(8) 0.0271(8) 0.0198(7) 0.0021(6) 0.0019(6) 0.0007(6)
C6 0.0248(7) 0.0221(7) 0.0157(7) 0.0017(5) 0.0012(6) 0.0012(6)
C7 0.0201(7) 0.0207(7) 0.0220(7) -0.0003(6) 0.0021(6) -0.0013(6)
C8 0.0283(8) 0.0236(7) 0.0159(7) 0.0016(6) 0.0044(6) -0.0012(6)
C9 0.0225(7) 0.0164(7) 0.0197(7) 0.0002(5) 0.0034(6) 0.0002(5)
C10 0.0285(8) 0.0191(7) 0.0250(7) 0.0012(6) 0.0066(6) -0.0023(6)
C11 0.0333(9) 0.0172(7) 0.0301(8) 0.0022(6) 0.0056(7) -0.0001(6)
C12 0.0356(9) 0.0173(7) 0.0296(8) -0.0021(6) 0.0065(7) 0.0002(6)
C13 0.0301(8) 0.0196(7) 0.0217(7) -0.0006(6) 0.0064(6) 0.0003(6)
C14 0.0229(7) 0.0172(7) 0.0189(7) -0.0003(5) 0.0021(6) -0.0026(5)
C15 0.0242(7) 0.0204(7) 0.0175(7) -0.0017(5) 0.0028(6) 0.0011(6)
C16 0.0214(7) 0.0182(7) 0.0188(7) 0.0005(5) 0.0028(6) 0.0014(5)
C17 0.0260(7) 0.0200(7) 0.0185(7) -0.0018(6) 0.0034(6) 0.0019(6)
C18 0.0223(7) 0.0214(7) 0.0188(7) 0.0024(6) 0.0038(6) 0.0041(6)
C19 0.0219(7) 0.0191(7) 0.0228(7) 0.0038(6) 0.0045(6) 0.0010(6)
C20 0.0188(7) 0.0188(7) 0.0198(7) 0.0007(5) 0.0027(6) 0.0004(5)
C21 0.0196(7) 0.0207(7) 0.0169(7) 0.0016(5) 0.0036(5) 0.0025(5)
C22 0.0276(8) 0.0266(8) 0.0175(7) 0.0030(6) 0.0055(6) 0.0029(6)
C23 0.0318(9) 0.0541(11) 0.0287(9) 0.0037(8) 0.0119(7) 0.0042(8)
C24 0.0511(11) 0.0325(9) 0.0205(8) -0.0002(7) 0.0087(7) 0.0000(8)
C25 0.0387(9) 0.0299(8) 0.0224(8) 0.0072(6) 0.0054(7) 0.0043(7)
C26 0.0233(7) 0.0190(7) 0.0209(7) 0.0004(6) 0.0028(6) -0.0028(6)
C27 0.0273(8) 0.0242(8) 0.0274(8) 0.0002(6) -0.0013(6) -0.0041(6)
C28 0.0316(8) 0.0207(7) 0.0268(8) -0.0015(6) 0.0073(7) 0.0004(6)
C29 0.0309(8) 0.0209(7) 0.0276(8) 0.0012(6) 0.0053(6) -0.0041(6)
C30 0.0236(8) 0.0697(13) 0.0332(9) 0.0182(9) 0.0047(7) 0.0014(8)
C31 0.0243(8) 0.0346(9) 0.0290(8) 0.0070(7) 0.0012(6) -0.0067(7)
C32 0.0336(9) 0.0504(11) 0.0369(10) 0.0044(8) 0.0066(8) 0.0019(8)
C33 0.0359(10) 0.0504(12) 0.0539(12) 0.0101(10) 0.0016(9) 0.0113(9)
C34 0.0403(11) 0.0490(11) 0.0384(10) 0.0113(9) -0.0100(8) 0.0030(9)
C35 0.0435(10) 0.0444(10) 0.0266(9) 0.0007(7) -0.0013(8) -0.0014(8)
C36 0.0309(9) 0.0362(9) 0.0323(9) 0.0035(7) 0.0019(7) 0.0020(7)
C37 0.060(2) 0.0315(15) 0.126(3) 0.000 0.050(2) 0.000
C38 0.0365(14) 0.0320(13) 0.0497(15) 0.000 0.0239(12) 0.000
C39 0.0339(10) 0.0471(11) 0.0418(10) 0.0041(9) 0.0063(8) 0.0133(8)
C40 0.0335(10) 0.0468(11) 0.0434(10) -0.0153(9) 0.0001(8) 0.0003(8)
C41 0.0376(14) 0.0304(13) 0.0535(16) 0.000 0.0106(12) 0.000

loop_
_atom_type_symbol
_atom_type_description
_atom_type_scat_dispersion_real
_atom_type_scat_dispersion_imag
_atom_type_scat_source
C C 0.0033 0.0016 'International Tables Vol C Tables 4.2.6.8 and 6.1.1.4'
H H 0.0000 0.0000 'International Tables Vol C Tables 4.2.6.8 and 6.1.1.4'
O O 0.0106 0.0060 'International Tables Vol C Tables 4.2.6.8 and 6.1.1.4'
N N 0.0061 0.0033 'International Tables Vol C Tables 4.2.6.8 and 6.1.1.4'
Al Al 0.0645 0.0514 'International Tables Vol C Tables 4.2.6.8 and 6.1.1.4'

loop_
_geom_angle_atom_site_label_1
_geom_angle_atom_site_label_2
_geom_angle_atom_site_label_3
_geom_angle
_geom_angle_site_symmetry_1
_geom_angle_site_symmetry_3
O3 Al1 O1 121.57(5) . .
O3 Al1 O2 100.71(5) . .
O1 Al1 O2 90.68(5) . .
O3 Al1 N2 113.22(5) . .
O1 Al1 N2 124.07(5) . .
O2 Al1 N2 89.65(5) . .
O3 Al1 N1 90.11(5) . .
O1 Al1 N1 88.71(5) . .
O2 Al1 N1 167.62(5) . .
N2 Al1 N1 80.49(5) . .
C1 O1 Al1 136.39(9) . .
C8 N1 C7 110.15(11) . .
C8 N1 C9 109.88(11) . .
C7 N1 C9 112.71(11) . .
C8 N1 Al1 110.85(9) . .
C7 N1 Al1 110.80(8) . .
C9 N1 Al1 102.23(8) . .
O1 C1 C2 119.13(13) . .
O1 C1 C6 121.75(13) . .
C2 C1 C6 119.12(13) . .
C21 O2 Al1 132.62(9) . .
C15 N2 C14 117.68(12) . .
C15 N2 Al1 125.14(10) . .
C14 N2 Al1 116.99(8) . .
C3 C2 C1 120.55(14) . .
C3 C2 H2 119.7 . .
C1 C2 H2 119.7 . .
C30 O3 Al1 127.36(10) . .
C4 C3 C2 120.68(14) . .
C4 C3 H3 119.7 . .
C2 C3 H3 119.7 . .
C3 C4 C5 118.83(14) . .
C3 C4 H4 120.6 . .
C5 C4 H4 120.6 . .
C6 C5 C4 121.74(14) . .
C6 C5 H5 119.1 . .
C4 C5 H5 119.1 . .
C5 C6 C1 119.04(13) . .
C5 C6 C7 121.06(13) . .
C1 C6 C7 119.86(12) . .
N1 C7 C6 112.65(12) . .
N1 C7 H7A 109.1 . .
C6 C7 H7A 109.1 . .
N1 C7 H7B 109.1 . .
C6 C7 H7B 109.1 . .
H7A C7 H7B 107.8 . .
N1 C8 H8A 109.5 . .
N1 C8 H8B 109.5 . .
H8A C8 H8B 109.5 . .
N1 C8 H8C 109.5 . .
H8A C8 H8C 109.5 . .
H8B C8 H8C 109.5 . .
N1 C9 C10 118.08(11) . .
N1 C9 C14 109.32(11) . .
C10 C9 C14 110.15(11) . .
N1 C9 H9 106.2 . .
C10 C9 H9 106.2 . .
C14 C9 H9 106.2 . .
C9 C10 C11 108.55(12) . .
C9 C10 H10A 110.0 . .
C11 C10 H10A 110.0 . .
C9 C10 H10B 110.0 . .
C11 C10 H10B 110.0 . .
H10A C10 H10B 108.4 . .
C12 C11 C10 111.48(12) . .
C12 C11 H11A 109.3 . .
C10 C11 H11A 109.3 . .
C12 C11 H11B 109.3 . .
C10 C11 H11B 109.3 . .
H11A C11 H11B 108.0 . .
C11 C12 C13 112.34(12) . .
C11 C12 H12A 109.1 . .
C13 C12 H12A 109.1 . .
C11 C12 H12B 109.1 . .
C13 C12 H12B 109.1 . .
H12A C12 H12B 107.9 . .
C14 C13 C12 109.03(12) . .
C14 C13 H13A 109.9 . .
C12 C13 H13A 109.9 . .
C14 C13 H13B 109.9 . .
C12 C13 H13B 109.9 . .
H13A C13 H13B 108.3 . .
N2 C14 C9 106.74(11) . .
N2 C14 C13 114.65(11) . .
C9 C14 C13 108.72(11) . .
N2 C14 H14 108.9 . .
C9 C14 H14 108.9 . .
C13 C14 H14 108.9 . .
N2 C15 C16 125.86(13) . .
N2 C15 H15 117.1 . .
C16 C15 H15 117.1 . .
C21 C16 C17 120.48(13) . .
C21 C16 C15 121.23(12) . .
C17 C16 C15 118.24(13) . .
C18 C17 C16 121.54(13) . .
C18 C17 H17 119.2 . .
C16 C17 H17 119.2 . .
C17 C18 C19 116.60(13) . .
C17 C18 C22 123.45(13) . .
C19 C18 C22 119.95(13) . .
C20 C19 C18 124.95(13) . .
C20 C19 H19 117.5 . .
C18 C19 H19 117.5 . .
C19 C20 C21 117.04(13) . .
C19 C20 C26 123.29(12) . .
C21 C20 C26 119.66(12) . .
O2 C21 C16 120.60(12) . .
O2 C21 C20 120.31(12) . .
C16 C21 C20 119.09(12) . .
C23 C22 C24 108.38(13) . .
C23 C22 C25 109.25(13) . .
C24 C22 C25 107.88(13) . .
C23 C22 C18 109.61(13) . .
C24 C22 C18 111.80(12) . .
C25 C22 C18 109.86(12) . .
C22 C23 H23A 109.5 . .
C22 C23 H23B 109.5 . .
H23A C23 H23B 109.5 . .
C22 C23 H23C 109.5 . .
H23A C23 H23C 109.5 . .
H23B C23 H23C 109.5 . .
C22 C24 H24A 109.5 . .
C22 C24 H24B 109.5 . .
H24A C24 H24B 109.5 . .
C22 C24 H24C 109.5 . .
H24A C24 H24C 109.5 . .
H24B C24 H24C 109.5 . .
C22 C25 H25A 109.5 . .
C22 C25 H25B 109.5 . .
H25A C25 H25B 109.5 . .
C22 C25 H25C 109.5 . .
H25A C25 H25C 109.5 . .
H25B C25 H25C 109.5 . .
C20 C26 C29 111.94(12) . .
C20 C26 C27 110.30(12) . .
C29 C26 C27 108.19(12) . .
C20 C26 C28 110.13(12) . .
C29 C26 C28 107.07(12) . .
C27 C26 C28 109.10(12) . .
C26 C27 H27A 109.5 . .
C26 C27 H27B 109.5 . .
H27A C27 H27B 109.5 . .
C26 C27 H27C 109.5 . .
H27A C27 H27C 109.5 . .
H27B C27 H27C 109.5 . .
C26 C28 H28A 109.5 . .
C26 C28 H28B 109.5 . .
H28A C28 H28B 109.5 . .
C26 C28 H28C 109.5 . .
H28A C28 H28C 109.5 . .
H28B C28 H28C 109.5 . .
C26 C29 H29A 109.5 . .
C26 C29 H29B 109.5 . .
H29A C29 H29B 109.5 . .
C26 C29 H29C 109.5 . .
H29A C29 H29C 109.5 . .
H29B C29 H29C 109.5 . .
O3 C30 C31 112.10(13) . .
O3 C30 H30A 109.2 . .
C31 C30 H30A 109.2 . .
O3 C30 H30B 109.2 . .
C31 C30 H30B 109.2 . .
H30A C30 H30B 107.9 . .
C36 C31 C32 118.32(16) . .
C36 C31 C30 121.63(15) . .
C32 C31 C30 120.05(15) . .
C33 C32 C31 121.00(17) . .
C33 C32 H32 119.5 . .
C31 C32 H32 119.5 . .
C34 C33 C32 120.15(18) . .
C34 C33 H33 119.9 . .
C32 C33 H33 119.9 . .
C33 C34 C35 119.53(17) . .
C33 C34 H34 120.2 . .
C35 C34 H34 120.2 . .
C34 C35 C36 120.13(17) . .
C34 C35 H35 119.9 . .
C36 C35 H35 119.9 . .
C31 C36 C35 120.88(16) . .
C31 C36 H36 119.6 . .
C35 C36 H36 119.6 . .
C38 C37 H37A 109.5 . .
C38 C37 H37B 109.5 . .
H37A C37 H37B 109.5 . .
C38 C37 H37C 109.5 . .
H37A C37 H37C 109.5 . .
H37B C37 H37C 109.5 . .
C39 C38 C39 117.8(2) . 2_656
C39 C38 C37 121.10(12) . .
C39 C38 C37 121.10(12) 2_656 .
C40 C39 C38 120.98(18) . .
C40 C39 H39 119.5 . .
C38 C39 H39 119.5 . .
C41 C40 C39 120.49(19) . .
C41 C40 H40 119.8 . .
C39 C40 H40 119.8 . .
C40 C41 C40 119.3(2) 2_656 .
C40 C41 H41 120.4 2_656 .
C40 C41 H41 120.4 . .

loop_
_geom_bond_atom_site_label_1
_geom_bond_atom_site_label_2
_geom_bond_distance
_geom_bond_site_symmetry_2
Al1 O3 1.7335(11) .
Al1 O1 1.7714(11) .
Al1 O2 1.8065(10) .
Al1 N2 1.9652(12) .
Al1 N1 2.1192(12) .
O1 C1 1.3389(18) .
N1 C8 1.4832(17) .
N1 C7 1.4915(18) .
N1 C9 1.4943(17) .
C1 C2 1.403(2) .
C1 C6 1.406(2) .
O2 C21 1.3108(16) .
N2 C15 1.2984(18) .
N2 C14 1.4860(17) .
C2 C3 1.387(2) .
C2 H2 0.9500 .
O3 C30 1.3993(19) .
C3 C4 1.385(2) .
C3 H3 0.9500 .
C4 C5 1.393(2) .
C4 H4 0.9500 .
C5 C6 1.391(2) .
C5 H5 0.9500 .
C6 C7 1.5107(19) .
C7 H7A 0.9900 .
C7 H7B 0.9900 .
C8 H8A 0.9800 .
C8 H8B 0.9800 .
C8 H8C 0.9800 .
C9 C10 1.5289(19) .
C9 C14 1.5296(19) .
C9 H9 1.0000 .
C10 C11 1.532(2) .
C10 H10A 0.9900 .
C10 H10B 0.9900 .
C11 C12 1.530(2) .
C11 H11A 0.9900 .
C11 H11B 0.9900 .
C12 C13 1.532(2) .
C12 H12A 0.9900 .
C12 H12B 0.9900 .
C13 C14 1.5305(19) .
C13 H13A 0.9900 .
C13 H13B 0.9900 .
C14 H14 1.0000 .
C15 C16 1.4322(19) .
C15 H15 0.9500 .
C16 C21 1.413(2) .
C16 C17 1.4154(19) .
C17 C18 1.376(2) .
C17 H17 0.9500 .
C18 C19 1.418(2) .
C18 C22 1.5363(19) .
C19 C20 1.387(2) .
C19 H19 0.9500 .
C20 C21 1.4317(19) .
C20 C26 1.5368(19) .
C22 C23 1.533(2) .
C22 C24 1.534(2) .
C22 C25 1.534(2) .
C23 H23A 0.9800 .
C23 H23B 0.9800 .
C23 H23C 0.9800 .
C24 H24A 0.9800 .
C24 H24B 0.9800 .
C24 H24C 0.9800 .
C25 H25A 0.9800 .
C25 H25B 0.9800 .
C25 H25C 0.9800 .
C26 C29 1.5370(19) .
C26 C27 1.539(2) .
C26 C28 1.544(2) .
C27 H27A 0.9800 .
C27 H27B 0.9800 .
C27 H27C 0.9800 .
C28 H28A 0.9800 .
C28 H28B 0.9800 .
C28 H28C 0.9800 .
C29 H29A 0.9800 .
C29 H29B 0.9800 .
C29 H29C 0.9800 .
C30 C31 1.510(2) .
C30 H30A 0.9900 .
C30 H30B 0.9900 .
C31 C36 1.385(2) .
C31 C32 1.388(2) .
C32 C33 1.386(3) .
C32 H32 0.9500 .
C33 C34 1.379(3) .
C33 H33 0.9500 .
C34 C35 1.382(3) .
C34 H34 0.9500 .
C35 C36 1.389(2) .
C35 H35 0.9500 .
C36 H36 0.9500 .
C37 C38 1.510(4) .
C37 H37A 0.9800 .
C37 H37B 0.9800 .
C37 H37C 0.9800 .
C38 C39 1.384(2) .
C38 C39 1.384(2) 2_656
C39 C40 1.381(3) .
C39 H39 0.9500 .
C40 C41 1.370(2) .
C40 H40 0.9500 .
C41 C40 1.370(2) 2_656
C41 H41 0.9500 .
